data_1555383
loop_
_publ_author_name
'Chung, Tsai-Wen'
'Narhe, Bharat D.'
'Lin, Chun-Cheng'
'Sun, Chung-Ming'

_publ_section_title
;
 Multicomponent Synthesis of Functionalized Tetrahydroacridinones:
 Insights into a Mechanistic Route.
;
_journal_issue 21
_journal_name_full 'Organic letters'
_journal_page_first 5368
_journal_page_last 5371
_journal_paper_doi 10.1021/acs.orglett.5b02705
_journal_volume 17
_journal_year 2015
_chemical_formula_sum 'C25 H24 N2 O2'
_chemical_formula_weight 384.46
_space_group_crystal_system monoclinic
_space_group_IT_number 14
_space_group_name_Hall '-P 2ybc'
_space_group_name_H-M_alt 'P 1 21/c 1'
_atom_sites_solution_hydrogens geom
_audit_creation_method SHELXL-2014/6
_cell_angle_alpha 90
_cell_angle_beta 108.831(8)
_cell_angle_gamma 90
_cell_formula_units_Z 4
_cell_length_a 17.188(6)
_cell_length_b 9.172(4)
_cell_length_c 13.025(5)
_cell_measurement_reflns_used 3461
_cell_measurement_temperature 100(2)
_cell_measurement_theta_max 26.4922
_cell_measurement_theta_min 2.5493
_cell_volume 1943.5(13)
_computing_cell_refinement 'SAINT V8.34A (Bruker AXS Inc., 2013)'
_computing_data_collection 'APEX2 (Bruker AXS, 2010)'
_computing_data_reduction 'SAINT V8.34A (Bruker AXS Inc., 2013)'
_computing_molecular_graphics 'SHELXTL (Sheldrick, 2008)'
_computing_publication_material SHELXTL
_computing_structure_refinement 'SHELXL-2014/6 (Sheldrick, 2014)'
_diffrn_ambient_temperature 100(2)
_diffrn_detector_area_resol_mean 8.3333
_diffrn_measured_fraction_theta_full 0.997
_diffrn_measured_fraction_theta_max 0.993
_diffrn_measurement_device_type 'Bruker APEX-II CCD'
_diffrn_measurement_method '\f and \w scans'
_diffrn_radiation_type MoK\a
_diffrn_radiation_wavelength 0.71073
_diffrn_reflns_av_R_equivalents 0.0415
_diffrn_reflns_av_unetI/netI 0.0365
_diffrn_reflns_Laue_measured_fraction_full 0.997
_diffrn_reflns_Laue_measured_fraction_max 0.993
_diffrn_reflns_limit_h_max 21
_diffrn_reflns_limit_h_min -21
_diffrn_reflns_limit_k_max 11
_diffrn_reflns_limit_k_min -11
_diffrn_reflns_limit_l_max 16
_diffrn_reflns_limit_l_min -16
_diffrn_reflns_number 16986
_diffrn_reflns_point_group_measured_fraction_full 0.997
_diffrn_reflns_point_group_measured_fraction_max 0.993
_diffrn_reflns_theta_full 25.242
_diffrn_reflns_theta_max 26.527
_diffrn_reflns_theta_min 1.252
_exptl_absorpt_coefficient_mu 0.084
_exptl_absorpt_correction_T_max 0.9485
_exptl_absorpt_correction_T_min 0.8711
_exptl_absorpt_correction_type multi-scan
_exptl_absorpt_process_details 'SADABS V2014/4 (Bruker AXS Inc.)'
_exptl_crystal_colour Yellow
_exptl_crystal_density_diffrn 1.314
_exptl_crystal_density_meas ?
_exptl_crystal_density_method 'not measured'
_exptl_crystal_description Lump
_exptl_crystal_F_000 816
_exptl_crystal_size_max 0.25
_exptl_crystal_size_mid 0.15
_exptl_crystal_size_min 0.15
_refine_diff_density_max 0.310
_refine_diff_density_min -0.303
_refine_diff_density_rms 0.044
_refine_ls_extinction_method none
_refine_ls_goodness_of_fit_ref 1.046
_refine_ls_hydrogen_treatment constr
_refine_ls_matrix_type full
_refine_ls_number_parameters 265
_refine_ls_number_reflns 4022
_refine_ls_number_restraints 0
_refine_ls_restrained_S_all 1.046
_refine_ls_R_factor_all 0.0641
_refine_ls_R_factor_gt 0.0427
_refine_ls_shift/su_max 0.000
_refine_ls_shift/su_mean 0.000
_refine_ls_structure_factor_coef Fsqd
_refine_ls_weighting_details 'w=1/[\s^2^(Fo^2^)+(0.0457P)^2^+0.8194P] where P=(Fo^2^+2Fc^2^)/3'
_refine_ls_weighting_scheme calc
_refine_ls_wR_factor_gt 0.0982
_refine_ls_wR_factor_ref 0.1098
_reflns_Friedel_coverage 0.000
_reflns_number_gt 3006
_reflns_number_total 4022
_reflns_threshold_expression 'I > 2\s(I)'
_cod_data_source_file ol5b02705_si_008.cif
_cod_data_source_block 141020LT
_cod_depositor_comments
;
The following automatic conversions were performed:

data item '_exptl_crystal_density_meas' value 'not measured' was
changed to '?' -- the value is perceived as not measured.

Automatic conversion script
Id: cif_fix_values 6909 2019-04-08 15:41:33Z antanas 
;
_cod_original_sg_symbol_H-M 'P 21/c'
_cod_database_code 1555383
_shelx_space_group_comment
;
The symmetry employed for this shelxl refinement is uniquely defined
by the following loop, which should always be used as a source of
symmetry information in preference to the above space-group names.
They are only intended as comments.
;
_shelxl_version_number 2014/6

loop_
_space_group_symop_operation_xyz
'x, y, z'
'-x, y+1/2, -z+1/2'
'-x, -y, -z'
'x, -y-1/2, z-1/2'

loop_
_atom_site_label
_atom_site_type_symbol
_atom_site_fract_x
_atom_site_fract_y
_atom_site_fract_z
_atom_site_U_iso_or_equiv
_atom_site_adp_type
_atom_site_occupancy
_atom_site_site_symmetry_order
_atom_site_calc_flag
_atom_site_refinement_flags_posn
_atom_site_refinement_flags_adp
O1 O 0.27336(8) -0.18809(14) 0.74054(9) 0.0302(3) Uani 1 1 d . .
O2 O 0.30484(7) 0.40705(12) 0.49968(8) 0.0205(3) Uani 1 1 d . .
N1 N -0.00008(8) -0.19266(15) 0.05638(11) 0.0221(3) Uani 1 1 d . .
N2 N 0.25090(8) 0.09562(14) 0.19740(10) 0.0173(3) Uani 1 1 d . .
H6 H 0.2695 0.0587 0.1475 0.021 Uiso 1 1 calc R U
C1 C 0.22126(13) -0.1887(2) 0.80567(14) 0.0334(4) Uani 1 1 d . .
H3 H 0.2259 -0.0952 0.8436 0.050 Uiso 1 1 calc R U
H1 H 0.2376 -0.2678 0.8589 0.050 Uiso 1 1 calc R U
H24 H 0.1642 -0.2035 0.7595 0.050 Uiso 1 1 calc R U
C2 C 0.25416(10) -0.09062(18) 0.65692(12) 0.0220(4) Uani 1 1 d . .
C3 C 0.19336(10) 0.01481(18) 0.63928(13) 0.0213(4) Uani 1 1 d . .
H4 H 0.1623 0.0240 0.6875 0.026 Uiso 1 1 calc R U
C4 C 0.17849(10) 0.10650(18) 0.55055(12) 0.0192(3) Uani 1 1 d . .
H5 H 0.1369 0.1788 0.5386 0.023 Uiso 1 1 calc R U
C5 C 0.22266(9) 0.09541(17) 0.47885(12) 0.0164(3) Uani 1 1 d . .
C6 C 0.20029(9) 0.18849(17) 0.37703(12) 0.0164(3) Uani 1 1 d . .
H21 H 0.1680 0.2744 0.3881 0.020 Uiso 1 1 calc R U
C7 C 0.14590(9) 0.09983(17) 0.28266(12) 0.0174(3) Uani 1 1 d . .
C8 C 0.06733(10) 0.05668(18) 0.28355(12) 0.0202(4) Uani 1 1 d . .
H10 H 0.0473 0.0937 0.3384 0.024 Uiso 1 1 calc R U
C9 C 0.01943(10) -0.03646(19) 0.20804(13) 0.0213(4) Uani 1 1 d . .
H9 H -0.0334 -0.0632 0.2103 0.026 Uiso 1 1 calc R U
C10 C 0.04825(10) -0.09322(17) 0.12644(12) 0.0187(3) Uani 1 1 d . .
C11 C 0.02872(10) -0.24828(19) -0.01720(13) 0.0236(4) Uani 1 1 d . .
H2 H -0.0042 -0.3183 -0.0659 0.028 Uiso 1 1 calc R U
C12 C 0.27566(9) 0.24427(17) 0.35348(12) 0.0161(3) Uani 1 1 d . .
C13 C 0.29780(9) 0.19383(17) 0.26885(12) 0.0156(3) Uani 1 1 d . .
C14 C 0.17370(9) 0.05124(17) 0.20076(12) 0.0158(3) Uani 1 1 d . .
C15 C 0.10413(10) -0.21180(18) -0.02882(13) 0.0239(4) Uani 1 1 d . .
H8 H 0.1215 -0.2565 -0.0835 0.029 Uiso 1 1 calc R U
C16 C 0.15272(10) -0.11092(18) 0.03942(12) 0.0205(4) Uani 1 1 d . .
H7 H 0.2040 -0.0834 0.0321 0.025 Uiso 1 1 calc R U
C17 C 0.12589(9) -0.04819(17) 0.12078(12) 0.0173(3) Uani 1 1 d . .
C18 C 0.37320(9) 0.24385(18) 0.24518(12) 0.0179(3) Uani 1 1 d . .
H11 H 0.3576 0.3211 0.1892 0.021 Uiso 1 1 calc R U
H20 H 0.3958 0.1611 0.2150 0.021 Uiso 1 1 calc R U
C19 C 0.44022(9) 0.30285(18) 0.34499(12) 0.0186(3) Uani 1 1 d . .
C20 C 0.50538(10) 0.3790(2) 0.30733(14) 0.0254(4) Uani 1 1 d . .
H14 H 0.5499 0.4139 0.3706 0.038 Uiso 1 1 calc R U
H12 H 0.4805 0.4619 0.2608 0.038 Uiso 1 1 calc R U
H13 H 0.5275 0.3100 0.2664 0.038 Uiso 1 1 calc R U
C21 C 0.39923(10) 0.41245(18) 0.39987(13) 0.0206(4) Uani 1 1 d . .
H15 H 0.4401 0.4443 0.4689 0.025 Uiso 1 1 calc R U
H16 H 0.3830 0.4993 0.3527 0.025 Uiso 1 1 calc R U
C22 C 0.32440(9) 0.35500(17) 0.42357(12) 0.0172(3) Uani 1 1 d . .
C23 C 0.47991(10) 0.18093(19) 0.42377(13) 0.0246(4) Uani 1 1 d . .
H18 H 0.4382 0.1337 0.4489 0.037 Uiso 1 1 calc R U
H19 H 0.5232 0.2216 0.4860 0.037 Uiso 1 1 calc R U
H17 H 0.5039 0.1090 0.3871 0.037 Uiso 1 1 calc R U
C24 C 0.28438(10) -0.00941(17) 0.49936(13) 0.0196(3) Uani 1 1 d . .
H22 H 0.3161 -0.0177 0.4519 0.023 Uiso 1 1 calc R U
C25 C 0.30017(10) -0.10133(18) 0.58742(13) 0.0223(4) Uani 1 1 d . .
H23 H 0.3426 -0.1721 0.6004 0.027 Uiso 1 1 calc R U

loop_
_atom_site_aniso_label
_atom_site_aniso_U_11
_atom_site_aniso_U_22
_atom_site_aniso_U_33
_atom_site_aniso_U_23
_atom_site_aniso_U_13
_atom_site_aniso_U_12
O1 0.0367(7) 0.0287(7) 0.0241(6) 0.0089(5) 0.0083(6) -0.0024(6)
O2 0.0235(6) 0.0214(6) 0.0178(5) -0.0013(5) 0.0084(5) 0.0011(5)
N1 0.0204(7) 0.0242(7) 0.0206(7) -0.0004(6) 0.0048(6) -0.0035(6)
N2 0.0168(7) 0.0198(7) 0.0173(6) -0.0021(5) 0.0083(5) -0.0006(6)
C1 0.0484(12) 0.0299(10) 0.0239(9) 0.0021(8) 0.0143(9) -0.0091(9)
C2 0.0241(9) 0.0219(8) 0.0162(8) 0.0025(7) 0.0012(7) -0.0069(7)
C3 0.0235(9) 0.0241(9) 0.0184(8) -0.0026(7) 0.0097(7) -0.0058(7)
C4 0.0180(8) 0.0208(8) 0.0187(8) -0.0025(6) 0.0059(6) -0.0018(7)
C5 0.0152(8) 0.0176(8) 0.0156(7) -0.0019(6) 0.0041(6) -0.0040(6)
C6 0.0160(8) 0.0177(8) 0.0156(7) 0.0001(6) 0.0054(6) 0.0010(6)
C7 0.0164(8) 0.0188(8) 0.0160(7) 0.0027(6) 0.0038(6) 0.0011(6)
C8 0.0184(8) 0.0263(9) 0.0163(7) 0.0006(7) 0.0060(6) 0.0012(7)
C9 0.0151(8) 0.0278(9) 0.0212(8) 0.0017(7) 0.0060(6) -0.0025(7)
C10 0.0171(8) 0.0197(8) 0.0168(8) 0.0024(6) 0.0019(6) -0.0006(7)
C11 0.0228(9) 0.0236(9) 0.0222(8) -0.0028(7) 0.0042(7) -0.0036(7)
C12 0.0154(8) 0.0166(8) 0.0156(7) 0.0029(6) 0.0040(6) 0.0007(6)
C13 0.0156(8) 0.0150(7) 0.0149(7) 0.0029(6) 0.0031(6) 0.0008(6)
C14 0.0140(8) 0.0167(8) 0.0158(7) 0.0040(6) 0.0036(6) 0.0012(6)
C15 0.0266(9) 0.0240(9) 0.0216(8) -0.0037(7) 0.0084(7) -0.0012(7)
C16 0.0186(8) 0.0225(8) 0.0209(8) 0.0008(7) 0.0073(7) -0.0021(7)
C17 0.0164(8) 0.0166(8) 0.0175(7) 0.0046(6) 0.0035(6) 0.0013(6)
C18 0.0179(8) 0.0191(8) 0.0172(7) -0.0008(6) 0.0065(6) -0.0010(7)
C19 0.0170(8) 0.0222(8) 0.0174(7) -0.0017(6) 0.0068(6) -0.0042(7)
C20 0.0230(9) 0.0307(10) 0.0243(8) -0.0028(7) 0.0104(7) -0.0070(8)
C21 0.0202(8) 0.0210(8) 0.0208(8) -0.0036(7) 0.0069(7) -0.0046(7)
C22 0.0183(8) 0.0175(8) 0.0150(7) 0.0027(6) 0.0042(6) 0.0031(7)
C23 0.0187(8) 0.0302(10) 0.0246(8) 0.0015(7) 0.0066(7) 0.0018(7)
C24 0.0178(8) 0.0211(8) 0.0204(8) -0.0019(7) 0.0071(6) -0.0019(7)
C25 0.0203(8) 0.0185(8) 0.0259(8) 0.0002(7) 0.0046(7) -0.0003(7)

loop_
_atom_type_symbol
_atom_type_description
_atom_type_scat_dispersion_real
_atom_type_scat_dispersion_imag
_atom_type_scat_source
C C 0.0033 0.0016 'International Tables Vol C Tables 4.2.6.8 and 6.1.1.4'
H H 0.0000 0.0000 'International Tables Vol C Tables 4.2.6.8 and 6.1.1.4'
N N 0.0061 0.0033 'International Tables Vol C Tables 4.2.6.8 and 6.1.1.4'
O O 0.0106 0.0060 'International Tables Vol C Tables 4.2.6.8 and 6.1.1.4'

loop_
_geom_angle_atom_site_label_1
_geom_angle_atom_site_label_2
_geom_angle_atom_site_label_3
_geom_angle
C2 O1 C1 116.31(14)
C11 N1 C10 117.08(14)
C13 N2 C14 122.00(13)
C13 N2 H6 119.0
C14 N2 H6 119.0
O1 C1 H3 109.5
O1 C1 H1 109.5
H3 C1 H1 109.5
O1 C1 H24 109.5
H3 C1 H24 109.5
H1 C1 H24 109.5
O1 C2 C25 115.68(15)
O1 C2 C3 124.33(15)
C25 C2 C3 119.99(15)
C4 C3 C2 119.19(15)
C4 C3 H4 120.4
C2 C3 H4 120.4
C5 C4 C3 121.65(15)
C5 C4 H5 119.2
C3 C4 H5 119.2
C4 C5 C24 118.11(14)
C4 C5 C6 120.56(14)
C24 C5 C6 121.21(14)
C12 C6 C7 111.14(12)
C12 C6 C5 112.02(12)
C7 C6 C5 108.79(13)
C12 C6 H21 108.3
C7 C6 H21 108.3
C5 C6 H21 108.3
C14 C7 C8 119.23(15)
C14 C7 C6 121.60(14)
C8 C7 C6 118.98(14)
C9 C8 C7 121.83(15)
C9 C8 H10 119.1
C7 C8 H10 119.1
C8 C9 C10 119.94(15)
C8 C9 H9 120.0
C10 C9 H9 120.0
N1 C10 C9 117.69(14)
N1 C10 C17 122.55(15)
C9 C10 C17 119.75(14)
N1 C11 C15 124.61(16)
N1 C11 H2 117.7
C15 C11 H2 117.7
C13 C12 C22 119.79(14)
C13 C12 C6 122.12(14)
C22 C12 C6 118.09(13)
N2 C13 C12 121.49(14)
N2 C13 C18 115.09(13)
C12 C13 C18 123.40(14)
C7 C14 N2 119.94(14)
C7 C14 C17 120.68(14)
N2 C14 C17 119.35(14)
C16 C15 C11 119.15(15)
C16 C15 H8 120.4
C11 C15 H8 120.4
C15 C16 C17 119.13(15)
C15 C16 H7 120.4
C17 C16 H7 120.4
C16 C17 C10 117.48(14)
C16 C17 C14 123.98(14)
C10 C17 C14 118.46(14)
C13 C18 C19 113.43(13)
C13 C18 H11 108.9
C19 C18 H11 108.9
C13 C18 H20 108.9
C19 C18 H20 108.9
H11 C18 H20 107.7
C23 C19 C20 109.66(14)
C23 C19 C21 109.96(13)
C20 C19 C21 110.20(14)
C23 C19 C18 111.31(14)
C20 C19 C18 108.51(13)
C21 C19 C18 107.16(13)
C19 C20 H14 109.5
C19 C20 H12 109.5
H14 C20 H12 109.5
C19 C20 H13 109.5
H14 C20 H13 109.5
H12 C20 H13 109.5
C22 C21 C19 114.64(13)
C22 C21 H15 108.6
C19 C21 H15 108.6
C22 C21 H16 108.6
C19 C21 H16 108.6
H15 C21 H16 107.6
O2 C22 C12 121.73(14)
O2 C22 C21 119.81(14)
C12 C22 C21 118.41(13)
C19 C23 H18 109.5
C19 C23 H19 109.5
H18 C23 H19 109.5
C19 C23 H17 109.5
H18 C23 H17 109.5
H19 C23 H17 109.5
C25 C24 C5 121.02(15)
C25 C24 H22 119.5
C5 C24 H22 119.5
C24 C25 C2 120.02(16)
C24 C25 H23 120.0
C2 C25 H23 120.0

loop_
_geom_bond_atom_site_label_1
_geom_bond_atom_site_label_2
_geom_bond_distance
O1 C2 1.365(2)
O1 C1 1.418(2)
O2 C22 1.2405(18)
N1 C11 1.315(2)
N1 C10 1.366(2)
N2 C13 1.358(2)
N2 C14 1.402(2)
N2 H6 0.8800
C1 H3 0.9800
C1 H1 0.9800
C1 H24 0.9800
C2 C25 1.384(2)
C2 C3 1.387(2)
C3 C4 1.385(2)
C3 H4 0.9500
C4 C5 1.384(2)
C4 H5 0.9500
C5 C24 1.392(2)
C5 C6 1.519(2)
C6 C12 1.513(2)
C6 C7 1.518(2)
C6 H21 1.0000
C7 C14 1.376(2)
C7 C8 1.411(2)
C8 C9 1.361(2)
C8 H10 0.9500
C9 C10 1.409(2)
C9 H9 0.9500
C10 C17 1.422(2)
C11 C15 1.393(2)
C11 H2 0.9500
C12 C13 1.358(2)
C12 C22 1.440(2)
C13 C18 1.498(2)
C14 C17 1.428(2)
C15 C16 1.365(2)
C15 H8 0.9500
C16 C17 1.408(2)
C16 H7 0.9500
C18 C19 1.531(2)
C18 H11 0.9900
C18 H20 0.9900
C19 C23 1.522(2)
C19 C20 1.529(2)
C19 C21 1.531(2)
C20 H14 0.9800
C20 H12 0.9800
C20 H13 0.9800
C21 C22 1.511(2)
C21 H15 0.9900
C21 H16 0.9900
C23 H18 0.9800
C23 H19 0.9800
C23 H17 0.9800
C24 C25 1.378(2)
C24 H22 0.9500
C25 H23 0.9500
